data_7012244
loop_
_publ_author_name
'Tulloch, Arran A. D.'
'Winston, Scott'
'Danopoulos, Andreas A.'
'Eastham, Graham'
'Hursthouse, Michael B.'

_publ_section_title
;
 Functionalised and chelate heterocyclic carbene complexes of
 palladium; synthesis and structural studiesElectronic supplementary
 information (ESI) available: crystallographic data and ORTEP plots for
 complexes 4, 7, 8 and 13. See
 http://www.rsc.org/suppdata/dt/b2/b209231j/
;
_journal_issue 4
_journal_name_full 'Dalton Transactions'
_journal_page_first 699
_journal_paper_doi 10.1039/b209231j
_journal_year 2003
_chemical_formula_moiety 'C24 H29 Br Cl4 F3 N3 Pd'
_chemical_formula_sum 'C24 H29 Br Cl4 F3 N3 Pd'
_chemical_formula_weight 744.61
_chemical_name_common 01sw044
_chemical_name_systematic
;
?
;
_space_group_IT_number 15
_symmetry_cell_setting monoclinic
_symmetry_space_group_name_Hall '-C 2yc'
_symmetry_space_group_name_H-M 'C 1 2/c 1'
_atom_sites_solution_hydrogens geom
_atom_sites_solution_primary direct
_atom_sites_solution_secondary difmap
_audit_creation_method SHELXL-97
_cell_angle_alpha 90.00
_cell_angle_beta 90.269(3)
_cell_angle_gamma 90.00
_cell_formula_units_Z 8
_cell_length_a 23.6757(10)
_cell_length_b 13.4251(7)
_cell_length_c 18.6251(8)
_cell_measurement_reflns_used 23579
_cell_measurement_temperature 150(2)
_cell_measurement_theta_max 27.48
_cell_measurement_theta_min 2.91
_cell_volume 5919.9(5)
_computing_cell_refinement 'Scalepack (Otwinowski & Minor 1997)'
_computing_data_collection 'Collect (Nonius BV, 1997-2000)'
_computing_data_reduction 'Denzo a. Scalepack (Otwinowski & Minor 1997)'
_computing_molecular_graphics 'ORTEP-3 (Farrugia, 1997)'
_computing_publication_material 'PLATON (Spek, 1990)'
_computing_structure_refinement 'SHELXL-93 (Sheldrick, 1993)'
_computing_structure_solution 'SHELXS-97 (Sheldrick, 1990)'
_diffrn_ambient_temperature 150(2)
_diffrn_measured_fraction_theta_full 0.987
_diffrn_measured_fraction_theta_max 0.987
_diffrn_measurement_device_type 'Nonius Kappa CCD Area detector'
_diffrn_measurement_method 'Phi and Omega scans to fill ewald sphere'
_diffrn_radiation_monochromator graphite
_diffrn_radiation_source 'Nonius FR591 rotating anode'
_diffrn_radiation_type MoK\a
_diffrn_radiation_wavelength 0.71073
_diffrn_reflns_av_R_equivalents 0.0803
_diffrn_reflns_av_sigmaI/netI 0.0824
_diffrn_reflns_limit_h_max 29
_diffrn_reflns_limit_h_min -30
_diffrn_reflns_limit_k_max 16
_diffrn_reflns_limit_k_min -17
_diffrn_reflns_limit_l_max 24
_diffrn_reflns_limit_l_min -22
_diffrn_reflns_number 22241
_diffrn_reflns_theta_full 27.47
_diffrn_reflns_theta_max 27.47
_diffrn_reflns_theta_min 2.99
_exptl_absorpt_coefficient_mu 2.376
_exptl_absorpt_correction_T_max 1.02943
_exptl_absorpt_correction_T_min 0.94247
_exptl_absorpt_correction_type multi-scan
_exptl_absorpt_process_details Sortav
_exptl_crystal_colour Clear
_exptl_crystal_density_diffrn 1.671
_exptl_crystal_density_method 'not measured'
_exptl_crystal_description Needle
_exptl_crystal_F_000 2960
_exptl_crystal_size_max 0.10
_exptl_crystal_size_mid 0.03
_exptl_crystal_size_min 0.03
_refine_diff_density_max 0.974
_refine_diff_density_min -1.069
_refine_diff_density_rms 0.132
_refine_ls_extinction_method none
_refine_ls_goodness_of_fit_ref 1.026
_refine_ls_hydrogen_treatment mixed
_refine_ls_matrix_type full
_refine_ls_number_parameters 330
_refine_ls_number_reflns 6702
_refine_ls_number_restraints 0
_refine_ls_restrained_S_all 1.026
_refine_ls_R_factor_all 0.1029
_refine_ls_R_factor_gt 0.0498
_refine_ls_shift/su_max 0.001
_refine_ls_shift/su_mean 0.000
_refine_ls_structure_factor_coef Fsqd
_refine_ls_weighting_details 'calc w=1/[\s^2^(Fo^2^)+(0.0578P)^2^+11.3529P] where P=(Fo^2^+2Fc^2^)/3'
_refine_ls_weighting_scheme calc
_refine_ls_wR_factor_gt 0.1153
_refine_ls_wR_factor_ref 0.1390
_reflns_number_gt 3958
_reflns_number_total 6702
_reflns_threshold_expression >2sigma(I)
_cod_data_source_file b209231j.txt
_cod_data_source_block Compound8
_cod_depositor_comments
;
The following automatic conversions were performed:
'_symmetry_cell_setting' value 'Monoclinic' changed to 'monoclinic'
according to '/home/saulius/struct/CIF-dictionaries/cif_core.dic'
dictionary named 'cif_core.dic' version 2.4.1 from
2010-06-29.

'_exptl_absorpt_correction_type' value 'Multi-scan' changed
to 'multi-scan' according to
'/home/saulius/struct/CIF-dictionaries/cif_core.dic' dictionary named
'cif_core.dic' version 2.4.1 from 2010-06-29.

Automatic conversion script
Id: cif_fix_enum 1527 2010-12-29 10:47:43Z saulius 

2018-03-14
Z value and formula fixed to values more according to usual
chemical conventions.                 miguel
;
_cod_original_formula_sum 'C48 H58 Br2 Cl8 F6 N6 Pd2'
_cod_original_formula_weight 1489.22
_cod_original_formula_moiety 'C48 H58 Br2 Cl8 F6 N6 Pd2'
_cod_original_formula_units_Z 4
_cod_original_sg_symbol_H-M C2/C
_cod_database_code 7012244

loop_
_symmetry_equiv_pos_as_xyz
'x, y, z'
'-x, y, -z+1/2'
'x+1/2, y+1/2, z'
'-x+1/2, y+1/2, -z+1/2'
'-x, -y, -z'
'x, -y, z-1/2'
'-x+1/2, -y+1/2, -z'
'x+1/2, -y+1/2, z-1/2'

loop_
_atom_site_label
_atom_site_type_symbol
_atom_site_fract_x
_atom_site_fract_y
_atom_site_fract_z
_atom_site_U_iso_or_equiv
_atom_site_adp_type
_atom_site_occupancy
_atom_site_symmetry_multiplicity
_atom_site_calc_flag
_atom_site_refinement_flags
_atom_site_disorder_assembly
_atom_site_disorder_group
C1 C 0.4587(2) 0.5133(4) 0.1131(3) 0.0317(12) Uani 1 1 d . . .
C2 C 0.35621(19) 0.5084(3) 0.1421(2) 0.0219(10) Uani 1 1 d . . .
H2 H 0.3669 0.5076 0.1913 0.026 Uiso 1 1 calc R . .
C3 C 0.3978(2) 0.5125(3) 0.0905(3) 0.0247(11) Uani 1 1 d . . .
C4 C 0.3831(2) 0.5156(4) 0.0185(3) 0.0283(12) Uani 1 1 d . . .
H4 H 0.4114 0.5195 -0.0174 0.034 Uiso 1 1 calc R . .
C5 C 0.3263(2) 0.5129(3) -0.0001(2) 0.0241(10) Uani 1 1 d . . .
H5 H 0.3147 0.5148 -0.0490 0.029 Uiso 1 1 calc R . .
C6 C 0.28703(19) 0.5072(3) 0.0545(2) 0.0212(10) Uani 1 1 d . . .
C7 C 0.19115(19) 0.4944(3) 0.0992(2) 0.0202(9) Uani 1 1 d . . .
C8 C 0.2001(2) 0.4964(4) -0.0223(2) 0.0256(10) Uani 1 1 d . . .
H8 H 0.2164 0.4997 -0.0687 0.031 Uiso 1 1 calc R . .
C9 C 0.1453(2) 0.4864(4) -0.0070(2) 0.0267(11) Uani 1 1 d . . .
H9 H 0.1151 0.4813 -0.0405 0.032 Uiso 1 1 calc R . .
C10 C 0.0866(2) 0.4765(4) 0.1025(2) 0.0265(12) Uani 1 1 d . . .
C11 C 0.0694(2) 0.3822(4) 0.1287(3) 0.0303(12) Uani 1 1 d . . .
C12 C 0.0154(2) 0.3754(4) 0.1558(3) 0.0355(13) Uani 1 1 d . . .
H12 H 0.0019 0.3133 0.1731 0.043 Uiso 1 1 calc R . .
C13 C -0.0196(2) 0.4583(5) 0.1581(3) 0.0414(14) Uani 1 1 d . . .
H13 H -0.0569 0.4518 0.1759 0.050 Uiso 1 1 calc R . .
C14 C -0.0013(2) 0.5483(5) 0.1353(3) 0.0387(14) Uani 1 1 d . . .
H14 H -0.0258 0.6041 0.1389 0.046 Uiso 1 1 calc R . .
C15 C 0.0526(2) 0.5616(4) 0.1066(3) 0.0316(12) Uani 1 1 d . . .
C16 C 0.0733(2) 0.6632(4) 0.0826(3) 0.0402(14) Uani 1 1 d . . .
H16 H 0.1119 0.6554 0.0621 0.048 Uiso 1 1 calc R . .
C17 C 0.0771(4) 0.7348(5) 0.1474(3) 0.064(2) Uani 1 1 d . . .
H17A H 0.0895 0.8005 0.1310 0.096 Uiso 1 1 calc R . .
H17B H 0.1043 0.7086 0.1825 0.096 Uiso 1 1 calc R . .
H17C H 0.0399 0.7406 0.1699 0.096 Uiso 1 1 calc R . .
C18 C 0.0352(3) 0.7072(5) 0.0253(3) 0.0606(19) Uani 1 1 d . . .
H18A H 0.0519 0.7689 0.0071 0.091 Uiso 1 1 calc R . .
H18B H -0.0019 0.7216 0.0459 0.091 Uiso 1 1 calc R . .
H18C H 0.0309 0.6594 -0.0142 0.091 Uiso 1 1 calc R . .
C19 C 0.1096(2) 0.2929(4) 0.1283(3) 0.0319(12) Uani 1 1 d . . .
H19 H 0.1487 0.3193 0.1354 0.038 Uiso 1 1 calc R . .
C20 C 0.1085(2) 0.2394(4) 0.0563(3) 0.0426(14) Uani 1 1 d . . .
H20A H 0.1369 0.1862 0.0564 0.064 Uiso 1 1 calc R . .
H20B H 0.1169 0.2869 0.0178 0.064 Uiso 1 1 calc R . .
H20C H 0.0710 0.2105 0.0482 0.064 Uiso 1 1 calc R . .
C21 C 0.0980(3) 0.2202(4) 0.1898(3) 0.0438(14) Uani 1 1 d . . .
H21A H 0.0955 0.2572 0.2351 0.066 Uiso 1 1 calc R . .
H21B H 0.1287 0.1716 0.1929 0.066 Uiso 1 1 calc R . .
H21C H 0.0622 0.1854 0.1808 0.066 Uiso 1 1 calc R . .
C22 C 0.15510(14) 0.4974(3) 0.25612(19) 0.0091(7) Uani 1 1 d . . .
H22A H 0.1643 0.5131 0.3062 0.014 Uiso 1 1 calc R . .
H22B H 0.1379 0.4311 0.2535 0.014 Uiso 1 1 calc R . .
H22C H 0.1285 0.5470 0.2374 0.014 Uiso 1 1 calc R . .
N1 N 0.14110(17) 0.4850(3) 0.0680(2) 0.0260(9) Uani 1 1 d . . .
N2 N 0.22855(15) 0.5008(3) 0.04302(18) 0.0195(8) Uani 1 1 d . . .
N3 N 0.30135(16) 0.5055(3) 0.12478(19) 0.0217(8) Uani 1 1 d . . .
F1 F 0.46695(15) 0.5195(5) 0.1804(2) 0.118(2) Uani 1 1 d . . .
F2 F 0.48577(17) 0.4326(4) 0.0915(3) 0.1035(18) Uani 1 1 d . . .
F3 F 0.48819(17) 0.5829(4) 0.0817(3) 0.0992(17) Uani 1 1 d . . .
Pd1 Pd 0.229097(14) 0.49969(3) 0.194610(16) 0.01974(12) Uani 1 1 d . . .
Br1 Br 0.28694(2) 0.50501(4) 0.30464(2) 0.03247(16) Uani 1 1 d . . .
Cl1 Cl 0.26425(7) 0.25228(11) 0.08981(10) 0.0554(4) Uani 1 1 d . . .
Cl3 Cl 0.14706(7) 0.73139(12) 0.88954(9) 0.0542(4) Uani 1 1 d . . .
Cl2 Cl 0.37686(7) 0.25027(12) 0.15353(9) 0.0520(4) Uani 1 1 d . . .
Cl4 Cl 0.26820(10) 0.74656(13) 0.90455(16) 0.0941(8) Uani 1 1 d . . .
C25 C 0.2115(3) 0.7360(5) 0.8440(4) 0.0529(17) Uani 1 1 d . . .
H25A H 0.2116 0.7937 0.8110 0.064 Uiso 1 1 calc R . .
H25B H 0.2161 0.6747 0.8150 0.064 Uiso 1 1 calc R . .
C24 C 0.3035(3) 0.2466(5) 0.1707(3) 0.0517(17) Uani 1 1 d . . .
H24A H 0.2931 0.3034 0.2018 0.062 Uiso 1 1 calc R . .
H24B H 0.2942 0.1843 0.1965 0.062 Uiso 1 1 calc R . .

loop_
_atom_site_aniso_label
_atom_site_aniso_U_11
_atom_site_aniso_U_22
_atom_site_aniso_U_33
_atom_site_aniso_U_23
_atom_site_aniso_U_13
_atom_site_aniso_U_12
C1 0.026(3) 0.041(3) 0.028(3) 0.000(2) 0.006(2) -0.003(2)
C2 0.023(2) 0.021(2) 0.022(2) 0.001(2) -0.0014(18) -0.001(2)
C3 0.021(2) 0.025(3) 0.027(2) 0.001(2) -0.0034(19) 0.000(2)
C4 0.021(3) 0.034(3) 0.029(3) -0.001(2) 0.005(2) 0.001(2)
C5 0.028(3) 0.025(3) 0.020(2) -0.001(2) 0.0037(18) 0.001(2)
C6 0.022(2) 0.021(2) 0.021(2) -0.003(2) 0.0007(18) 0.000(2)
C7 0.024(2) 0.019(2) 0.018(2) -0.002(2) 0.0095(18) 0.000(2)
C8 0.026(3) 0.032(3) 0.019(2) -0.002(2) 0.0005(18) 0.000(2)
C9 0.025(3) 0.035(3) 0.020(2) -0.004(2) -0.0012(19) 0.003(2)
C10 0.022(3) 0.038(3) 0.019(2) -0.004(2) -0.0004(19) 0.001(2)
C11 0.023(3) 0.039(3) 0.029(3) -0.006(2) 0.000(2) -0.001(2)
C12 0.029(3) 0.044(3) 0.033(3) -0.010(3) 0.003(2) -0.006(2)
C13 0.023(3) 0.063(4) 0.038(3) -0.007(3) -0.001(2) 0.007(3)
C14 0.034(3) 0.051(4) 0.031(3) -0.011(3) -0.003(2) 0.017(3)
C15 0.029(3) 0.036(3) 0.029(3) -0.005(2) -0.005(2) 0.010(2)
C16 0.038(3) 0.042(3) 0.041(3) 0.004(3) 0.000(3) 0.012(3)
C17 0.097(6) 0.049(4) 0.046(4) 0.001(3) -0.017(4) 0.002(4)
C18 0.074(5) 0.061(4) 0.047(4) 0.015(3) -0.012(3) 0.010(4)
C19 0.030(3) 0.028(3) 0.038(3) -0.003(2) 0.003(2) -0.005(2)
C20 0.038(3) 0.040(3) 0.050(3) -0.012(3) 0.001(3) 0.003(3)
C21 0.041(3) 0.035(3) 0.056(4) 0.005(3) -0.003(3) -0.007(3)
C22 0.0025(17) 0.0130(19) 0.0116(17) 0.0072(18) 0.0004(13) -0.0018(17)
N1 0.027(2) 0.030(2) 0.0213(19) 0.0022(18) 0.0070(16) 0.0026(18)
N2 0.021(2) 0.0220(19) 0.0150(17) -0.0042(17) -0.0014(14) 0.0059(18)
N3 0.025(2) 0.021(2) 0.0193(18) -0.0029(17) -0.0003(15) -0.0003(17)
F1 0.024(2) 0.294(8) 0.035(2) -0.010(3) -0.0095(16) -0.006(3)
F2 0.036(2) 0.091(3) 0.183(5) -0.038(4) -0.026(3) 0.024(2)
F3 0.045(3) 0.117(4) 0.136(4) 0.072(3) -0.032(2) -0.042(3)
Pd1 0.0214(2) 0.0222(2) 0.01566(19) -0.00067(16) 0.00132(13) -0.00005(16)
Br1 0.0318(3) 0.0471(3) 0.0185(2) 0.0010(2) -0.00116(19) -0.0042(3)
Cl1 0.0444(9) 0.0381(9) 0.0836(12) 0.0025(8) 0.0023(8) 0.0070(7)
Cl3 0.0682(11) 0.0404(9) 0.0542(9) 0.0040(7) 0.0159(8) 0.0062(8)
Cl2 0.0498(9) 0.0515(10) 0.0546(9) 0.0073(8) 0.0025(7) 0.0062(8)
Cl4 0.0828(15) 0.0380(10) 0.161(2) -0.0181(12) -0.0415(14) -0.0020(10)
C25 0.059(4) 0.036(4) 0.064(4) -0.008(3) 0.012(3) -0.001(3)
C24 0.066(4) 0.040(4) 0.049(4) 0.004(3) 0.023(3) 0.012(3)

loop_
_atom_type_symbol
_atom_type_description
_atom_type_scat_dispersion_real
_atom_type_scat_dispersion_imag
_atom_type_scat_source
C C 0.0033 0.0016 'International Tables Vol C Tables 4.2.6.8 and 6.1.1.4'
H H 0.0000 0.0000 'International Tables Vol C Tables 4.2.6.8 and 6.1.1.4'
N N 0.0061 0.0033 'International Tables Vol C Tables 4.2.6.8 and 6.1.1.4'
F F 0.0171 0.0103 'International Tables Vol C Tables 4.2.6.8 and 6.1.1.4'
Br Br -0.2901 2.4595 'International Tables Vol C Tables 4.2.6.8 and 6.1.1.4'
Pd Pd -0.9988 1.0072 'International Tables Vol C Tables 4.2.6.8 and 6.1.1.4'
Cl Cl 0.1484 0.1585 'International Tables Vol C Tables 4.2.6.8 and 6.1.1.4'

loop_
_geom_angle_atom_site_label_1
_geom_angle_atom_site_label_2
_geom_angle_atom_site_label_3
_geom_angle
_geom_angle_site_symmetry_1
_geom_angle_site_symmetry_3
_geom_angle_publ_flag
F1 C1 F3 108.3(5) . . ?
F1 C1 F2 106.3(5) . . ?
F3 C1 F2 100.9(5) . . ?
F1 C1 C3 114.9(4) . . ?
F3 C1 C3 113.3(4) . . ?
F2 C1 C3 112.1(4) . . ?
N3 C2 C3 121.9(4) . . ?
C2 C3 C4 119.9(4) . . ?
C2 C3 C1 119.6(4) . . ?
C4 C3 C1 120.5(4) . . ?
C3 C4 C5 118.7(4) . . ?
C6 C5 C4 118.1(4) . . ?
N3 C6 C5 123.2(4) . . ?
N3 C6 N2 113.0(4) . . ?
C5 C6 N2 123.9(4) . . ?
N1 C7 N2 104.4(4) . . ?
N1 C7 Pd1 142.8(3) . . ?
N2 C7 Pd1 112.8(3) . . ?
C9 C8 N2 106.6(4) . . ?
C8 C9 N1 106.7(4) . . ?
C15 C10 C11 123.0(5) . . ?
C15 C10 N1 118.2(4) . . ?
C11 C10 N1 118.8(4) . . ?
C12 C11 C10 116.9(5) . . ?
C12 C11 C19 121.8(5) . . ?
C10 C11 C19 121.3(4) . . ?
C11 C12 C13 120.8(5) . . ?
C14 C13 C12 121.0(5) . . ?
C13 C14 C15 121.9(5) . . ?
C10 C15 C14 116.3(5) . . ?
C10 C15 C16 122.2(5) . . ?
C14 C15 C16 121.5(5) . . ?
C18 C16 C15 111.5(5) . . ?
C18 C16 C17 110.0(5) . . ?
C15 C16 C17 110.4(5) . . ?
C20 C19 C11 111.5(4) . . ?
C20 C19 C21 110.9(4) . . ?
C11 C19 C21 112.5(4) . . ?
C7 N1 C9 111.7(4) . . ?
C7 N1 C10 127.5(4) . . ?
C9 N1 C10 120.8(4) . . ?
C7 N2 C8 110.6(4) . . ?
C7 N2 C6 121.7(4) . . ?
C8 N2 C6 127.7(4) . . ?
C2 N3 C6 118.2(4) . . ?
C2 N3 Pd1 128.9(3) . . ?
C6 N3 Pd1 112.9(3) . . ?
C7 Pd1 C22 96.45(16) . . ?
C7 Pd1 N3 79.55(16) . . ?
C22 Pd1 N3 175.77(14) . . ?
C7 Pd1 Br1 173.04(12) . . ?
C22 Pd1 Br1 90.49(10) . . ?
N3 Pd1 Br1 93.52(10) . . ?
Cl3 C25 Cl4 111.0(4) . . ?
Cl2 C24 Cl1 111.0(3) . . ?

loop_
_geom_bond_atom_site_label_1
_geom_bond_atom_site_label_2
_geom_bond_distance
_geom_bond_site_symmetry_2
_geom_bond_publ_flag
C1 F1 1.271(6) . ?
C1 F3 1.306(6) . ?
C1 F2 1.323(6) . ?
C1 C3 1.498(7) . ?
C2 N3 1.337(6) . ?
C2 C3 1.380(7) . ?
C3 C4 1.384(7) . ?
C4 C5 1.389(7) . ?
C5 C6 1.383(6) . ?
C6 N3 1.350(6) . ?
C6 N2 1.403(6) . ?
C7 N1 1.324(6) . ?
C7 N2 1.377(5) . ?
C7 Pd1 1.988(5) . ?
C8 C9 1.335(7) . ?
C8 N2 1.389(6) . ?
C9 N1 1.401(6) . ?
C10 C15 1.399(7) . ?
C10 C11 1.417(7) . ?
C10 N1 1.449(6) . ?
C11 C12 1.380(7) . ?
C11 C19 1.530(7) . ?
C12 C13 1.387(8) . ?
C13 C14 1.353(9) . ?
C14 C15 1.397(8) . ?
C15 C16 1.517(8) . ?
C16 C18 1.514(8) . ?
C16 C17 1.544(8) . ?
C19 C20 1.522(7) . ?
C19 C21 1.531(8) . ?
C22 Pd1 2.098(3) . ?
N3 Pd1 2.155(4) . ?
Pd1 Br1 2.4605(6) . ?
Cl1 C24 1.768(7) . ?
Cl3 C25 1.750(6) . ?
Cl2 C24 1.767(6) . ?
Cl4 C25 1.754(7) . ?
